data_4063158
_journal_name_full Organometallics
_journal_paper_doi 10.1021/om049942t
_journal_year 2004
_chemical_formula_sum 'C34 H39 Mo N3 Si2'
_chemical_formula_weight 641.80
_space_group_IT_number 60
_symmetry_cell_setting orthorhombic
_symmetry_space_group_name_Hall '-P 2n 2ab'
_symmetry_space_group_name_H-M 'P b c n'
_cell_angle_alpha 90.00
_cell_angle_beta 90.00
_cell_angle_gamma 90.00
_cell_formula_units_Z 16
_cell_length_a 25.544(1)
_cell_length_b 18.7420(8)
_cell_length_c 27.641(1)
_cell_measurement_temperature 193(2)
_cell_volume 13233.4(9)
_diffrn_ambient_temperature 193(2)
_exptl_crystal_density_diffrn 1.289
_cod_depositor_comments
;
The following automatic conversions were performed:
'_symmetry_cell_setting' value 'Orthorhombic' changed to 'orthorhombic'
according to '/home/saulius/struct/CIF-dictionaries/cif_core.dic'
dictionary named 'cif_core.dic' version 2.4.1 from 2010-06-29.

Automatic conversion script
Id: cif_fix_enum 1527 2010-12-29 10:47:43Z saulius 
;
_cod_database_code 4063158

loop_
_symmetry_equiv_pos_as_xyz
'x, y, z'
'-x+1/2, -y+1/2, z+1/2'
'-x, y, -z+1/2'
'x+1/2, -y+1/2, -z'
'-x, -y, -z'
'x-1/2, y-1/2, -z-1/2'
'x, -y, z-1/2'
'-x-1/2, y-1/2, z'

loop_
_atom_site_label
_atom_site_type_symbol
_atom_site_fract_x
_atom_site_fract_y
_atom_site_fract_z
_atom_site_U_iso_or_equiv
_atom_site_adp_type
_atom_site_occupancy
_atom_site_symmetry_multiplicity
_atom_site_calc_flag
_atom_site_refinement_flags
_atom_site_disorder_assembly
_atom_site_disorder_group
Mo Mo 0.372891(9) 0.520189(12) 0.129509(8) 0.02241(6) Uani 1 1 d . . .
Si1 Si 0.35767(3) 0.36282(4) 0.19794(3) 0.0347(2) Uani 1 1 d . . .
Si2 Si 0.36119(3) 0.64178(5) 0.22606(3) 0.03347(19) Uani 1 1 d . . .
N1 N 0.43997(9) 0.52135(12) 0.12062(8) 0.0269(5) Uani 1 1 d . . .
N2 N 0.33926(9) 0.44121(12) 0.16749(8) 0.0273(5) Uani 1 1 d . . .
N3 N 0.34102(9) 0.58258(12) 0.18047(8) 0.0261(5) Uani 1 1 d . . .
C1 C 0.49257(11) 0.52368(14) 0.10779(11) 0.0294(6) Uani 1 1 d . . .
C2 C 0.50648(14) 0.54693(19) 0.06207(13) 0.0494(9) Uani 1 1 d . . .
H2A H 0.4804 0.5616 0.0396 0.059 Uiso 1 1 calc R . .
C3 C 0.55941(17) 0.5485(2) 0.04938(17) 0.0697(13) Uani 1 1 d . . .
H3A H 0.5693 0.5649 0.0182 0.084 Uiso 1 1 calc R . .
C4 C 0.59680(15) 0.5271(2) 0.08097(19) 0.0717(13) Uani 1 1 d . . .
H4A H 0.6326 0.5289 0.0719 0.086 Uiso 1 1 calc R . .
C5 C 0.58311(14) 0.5030(2) 0.12576(17) 0.0685(12) Uani 1 1 d . . .
H5A H 0.6095 0.4868 0.1474 0.082 Uiso 1 1 calc R . .
C6 C 0.53138(13) 0.50182(19) 0.13994(13) 0.0479(9) Uani 1 1 d . . .
H6A H 0.5222 0.4862 0.1715 0.057 Uiso 1 1 calc R . .
C7 C 0.29090(11) 0.47479(15) 0.17175(9) 0.0274(6) Uani 1 1 d . . .
C8 C 0.29197(11) 0.55123(15) 0.17829(10) 0.0276(6) Uani 1 1 d . . .
C9 C 0.24408(11) 0.58831(17) 0.18123(11) 0.0362(7) Uani 1 1 d . . .
H9A H 0.2442 0.6388 0.1842 0.043 Uiso 1 1 calc R . .
C10 C 0.19740(12) 0.55243(19) 0.17982(12) 0.0418(8) Uani 1 1 d . . .
H10A H 0.1654 0.5780 0.1825 0.050 Uiso 1 1 calc R . .
C11 C 0.19658(12) 0.47849(19) 0.17451(11) 0.0410(8) Uani 1 1 d . . .
H11A H 0.1639 0.4542 0.1742 0.049 Uiso 1 1 calc R . .
C12 C 0.24187(12) 0.44025(17) 0.16978(10) 0.0345(7) Uani 1 1 d . . .
H12A H 0.2403 0.3901 0.1651 0.041 Uiso 1 1 calc R . .
C13 C 0.33558(17) 0.3739(2) 0.26155(13) 0.0622(11) Uani 1 1 d . . .
H13A H 0.3497 0.4185 0.2747 0.093 Uiso 1 1 calc R . .
H13B H 0.3482 0.3337 0.2810 0.093 Uiso 1 1 calc R . .
H13C H 0.2972 0.3753 0.2626 0.093 Uiso 1 1 calc R . .
C14 C 0.32791(14) 0.28084(17) 0.17199(14) 0.0512(9) Uani 1 1 d . . .
H14A H 0.2897 0.2844 0.1737 0.077 Uiso 1 1 calc R . .
H14B H 0.3396 0.2392 0.1905 0.077 Uiso 1 1 calc R . .
H14C H 0.3387 0.2758 0.1382 0.077 Uiso 1 1 calc R . .
C15 C 0.43017(13) 0.35881(18) 0.19718(14) 0.0494(9) Uani 1 1 d . . .
H15A H 0.4422 0.3482 0.1643 0.074 Uiso 1 1 calc R . .
H15B H 0.4421 0.3212 0.2192 0.074 Uiso 1 1 calc R . .
H15C H 0.4445 0.4048 0.2076 0.074 Uiso 1 1 calc R . .
C16 C 0.33639(17) 0.6032(2) 0.28348(12) 0.0614(11) Uani 1 1 d . . .
H16A H 0.2981 0.6012 0.2825 0.092 Uiso 1 1 calc R . .
H16B H 0.3476 0.6331 0.3107 0.092 Uiso 1 1 calc R . .
H16C H 0.3504 0.5549 0.2876 0.092 Uiso 1 1 calc R . .
C17 C 0.33450(16) 0.73374(17) 0.22058(13) 0.0527(9) Uani 1 1 d . . .
H17A H 0.3408 0.7517 0.1878 0.079 Uiso 1 1 calc R . .
H17B H 0.3519 0.7650 0.2440 0.079 Uiso 1 1 calc R . .
H17C H 0.2968 0.7330 0.2270 0.079 Uiso 1 1 calc R . .
C18 C 0.43347(13) 0.6420(2) 0.22405(14) 0.0588(11) Uani 1 1 d . . .
H18A H 0.4463 0.5928 0.2225 0.088 Uiso 1 1 calc R . .
H18B H 0.4472 0.6651 0.2532 0.088 Uiso 1 1 calc R . .
H18C H 0.4453 0.6682 0.1954 0.088 Uiso 1 1 calc R . .
C19 C 0.34777(11) 0.46214(15) 0.06447(10) 0.0288(6) Uani 1 1 d . . .
C20 C 0.32184(12) 0.50241(16) 0.03266(11) 0.0358(7) Uani 1 1 d . . .
H20A H 0.3043 0.4817 0.0058 0.043 Uiso 1 1 calc R . .
C21 C 0.32146(12) 0.57916(16) 0.04059(11) 0.0350(7) Uani 1 1 d . . .
H21A H 0.3039 0.6106 0.0191 0.042 Uiso 1 1 calc R . .
C22 C 0.34697(11) 0.60354(15) 0.07955(10) 0.0270(6) Uani 1 1 d . . .
C23 C 0.35605(11) 0.38512(15) 0.05762(10) 0.0284(6) Uani 1 1 d . . .
C24 C 0.31718(12) 0.34072(16) 0.03829(11) 0.0378(7) Uani 1 1 d . . .
H24A H 0.2838 0.3601 0.0307 0.045 Uiso 1 1 calc R . .
C25 C 0.32669(13) 0.26885(17) 0.03007(13) 0.0448(8) Uani 1 1 d . . .
H25A H 0.2999 0.2397 0.0168 0.054 Uiso 1 1 calc R . .
C26 C 0.37483(13) 0.23940(18) 0.04098(13) 0.0464(8) Uani 1 1 d . . .
H26A H 0.3809 0.1900 0.0356 0.056 Uiso 1 1 calc R . .
C27 C 0.41390(13) 0.28179(17) 0.05960(12) 0.0424(8) Uani 1 1 d . . .
H27A H 0.4473 0.2620 0.0666 0.051 Uiso 1 1 calc R . .
C28 C 0.40443(12) 0.35348(16) 0.06807(11) 0.0355(7) Uani 1 1 d . . .
H28A H 0.4316 0.3821 0.0814 0.043 Uiso 1 1 calc R . .
C29 C 0.35287(11) 0.68057(15) 0.08941(10) 0.0289(6) Uani 1 1 d . . .
C30 C 0.31072(12) 0.72769(16) 0.08606(11) 0.0352(7) Uani 1 1 d . . .
H30A H 0.2768 0.7096 0.0790 0.042 Uiso 1 1 calc R . .
C31 C 0.31742(14) 0.80024(17) 0.09282(11) 0.0415(8) Uani 1 1 d . . .
H31A H 0.2882 0.8314 0.0904 0.050 Uiso 1 1 calc R . .
C32 C 0.36635(14) 0.82758(17) 0.10311(12) 0.0446(8) Uani 1 1 d . . .
H32A H 0.3710 0.8775 0.1073 0.054 Uiso 1 1 calc R . .
C33 C 0.40844(13) 0.78191(17) 0.10727(12) 0.0426(8) Uani 1 1 d . . .
H33A H 0.4422 0.8004 0.1144 0.051 Uiso 1 1 calc R . .
C34 C 0.40161(12) 0.70904(15) 0.10107(11) 0.0340(7) Uani 1 1 d . . .
H34A H 0.4307 0.6780 0.1048 0.041 Uiso 1 1 calc R . .
Mo' Mo 0.603171(9) 0.033768(12) 0.121178(8) 0.02066(5) Uani 1 1 d . . .
Si1' Si 0.69929(3) 0.16457(4) 0.09839(3) 0.02742(17) Uani 1 1 d . . .
Si2' Si 0.69428(3) -0.10362(4) 0.14157(3) 0.02967(18) Uani 1 1 d . . .
N1' N 0.58799(9) 0.05228(12) 0.18094(8) 0.0278(5) Uani 1 1 d . . .
N2' N 0.65577(8) 0.09366(11) 0.08656(8) 0.0232(5) Uani 1 1 d . . .
N3' N 0.65481(9) -0.04470(11) 0.10831(8) 0.0239(5) Uani 1 1 d . . .
C1' C 0.57697(10) 0.06487(16) 0.22993(10) 0.0287(6) Uani 1 1 d . . .
C2' C 0.57526(12) 0.13428(17) 0.24784(11) 0.0374(7) Uani 1 1 d . . .
H2'A H 0.5823 0.1735 0.2271 0.045 Uiso 1 1 calc R . .
C3' C 0.56326(13) 0.1458(2) 0.29604(12) 0.0456(9) Uani 1 1 d . . .
H3'A H 0.5622 0.1931 0.3082 0.055 Uiso 1 1 calc R . .
C4' C 0.55293(12) 0.0897(2) 0.32654(11) 0.0461(9) Uani 1 1 d . . .
H4'A H 0.5443 0.0984 0.3595 0.055 Uiso 1 1 calc R . .
C5' C 0.55506(12) 0.0209(2) 0.30926(11) 0.0438(8) Uani 1 1 d . . .
H5'A H 0.5484 -0.0180 0.3304 0.053 Uiso 1 1 calc R . .
C6' C 0.56681(11) 0.00810(18) 0.26119(11) 0.0357(7) Uani 1 1 d . . .
H6'A H 0.5680 -0.0395 0.2494 0.043 Uiso 1 1 calc R . .
C7' C 0.66268(10) 0.04664(14) 0.04796(9) 0.0237(6) Uani 1 1 d . . .
C8' C 0.66289(10) -0.02808(14) 0.06003(9) 0.0239(6) Uani 1 1 d . . .
C9' C 0.67122(11) -0.07800(15) 0.02267(10) 0.0305(6) Uani 1 1 d . . .
H9'A H 0.6705 -0.1276 0.0298 0.037 Uiso 1 1 calc R . .
C10' C 0.68026(12) -0.05597(16) -0.02361(11) 0.0378(7) Uani 1 1 d . . .
H10B H 0.6873 -0.0902 -0.0481 0.045 Uiso 1 1 calc R . .
C11' C 0.67929(13) 0.01672(16) -0.03534(11) 0.0386(7) Uani 1 1 d . . .
H11B H 0.6852 0.0314 -0.0678 0.046 Uiso 1 1 calc R . .
C12' C 0.66984(12) 0.06697(15) -0.00030(10) 0.0321(7) Uani 1 1 d . . .
H12B H 0.6681 0.1160 -0.0089 0.038 Uiso 1 1 calc R . .
C13' C 0.68649(13) 0.19286(18) 0.16190(12) 0.0435(8) Uani 1 1 d . . .
H13D H 0.6511 0.2127 0.1643 0.065 Uiso 1 1 calc R . .
H13E H 0.7121 0.2293 0.1714 0.065 Uiso 1 1 calc R . .
H13F H 0.6896 0.1515 0.1834 0.065 Uiso 1 1 calc R . .
C14' C 0.69133(13) 0.24064(16) 0.05630(13) 0.0431(8) Uani 1 1 d . . .
H14D H 0.6967 0.2242 0.0230 0.065 Uiso 1 1 calc R . .
H14E H 0.7171 0.2776 0.0641 0.065 Uiso 1 1 calc R . .
H14F H 0.6560 0.2603 0.0595 0.065 Uiso 1 1 calc R . .
C15' C 0.76575(11) 0.12485(16) 0.09198(11) 0.0351(7) Uani 1 1 d . . .
H15D H 0.7712 0.0892 0.1174 0.053 Uiso 1 1 calc R . .
H15E H 0.7922 0.1625 0.0949 0.053 Uiso 1 1 calc R . .
H15F H 0.7688 0.1020 0.0602 0.053 Uiso 1 1 calc R . .
C16' C 0.76333(12) -0.08279(17) 0.12483(13) 0.0430(8) Uani 1 1 d . . .
H16D H 0.7667 -0.0822 0.0895 0.065 Uiso 1 1 calc R . .
H16E H 0.7866 -0.1193 0.1383 0.065 Uiso 1 1 calc R . .
H16F H 0.7730 -0.0360 0.1379 0.065 Uiso 1 1 calc R . .
C17' C 0.67982(12) -0.19859(15) 0.12877(13) 0.0437(8) Uani 1 1 d . . .
H17D H 0.6427 -0.2080 0.1348 0.066 Uiso 1 1 calc R . .
H17E H 0.7012 -0.2289 0.1498 0.066 Uiso 1 1 calc R . .
H17F H 0.6880 -0.2091 0.0949 0.066 Uiso 1 1 calc R . .
C18' C 0.68122(14) -0.0848(2) 0.20628(11) 0.0512(9) Uani 1 1 d . . .
H18D H 0.6902 -0.0351 0.2134 0.077 Uiso 1 1 calc R . .
H18E H 0.7025 -0.1166 0.2264 0.077 Uiso 1 1 calc R . .
H18F H 0.6440 -0.0928 0.2132 0.077 Uiso 1 1 calc R . .
C19' C 0.54513(10) 0.09758(14) 0.08101(10) 0.0254(6) Uani 1 1 d . . .
C20' C 0.50928(11) 0.05873(15) 0.05779(10) 0.0293(6) Uani 1 1 d . . .
H20B H 0.4852 0.0801 0.0360 0.035 Uiso 1 1 calc R . .
C21' C 0.50847(11) -0.01791(15) 0.06725(10) 0.0292(6) Uani 1 1 d . . .
H21B H 0.4839 -0.0482 0.0517 0.035 Uiso 1 1 calc R . .
C22' C 0.54349(10) -0.04400(14) 0.09848(10) 0.0258(6) Uani 1 1 d . . .
C23' C 0.54875(11) 0.17588(15) 0.07511(10) 0.0275(6) Uani 1 1 d . . .
C24' C 0.55058(12) 0.20834(16) 0.02930(11) 0.0348(7) Uani 1 1 d . . .
H24B H 0.5505 0.1792 0.0012 0.042 Uiso 1 1 calc R . .
C25' C 0.55251(13) 0.28162(17) 0.02429(12) 0.0424(8) Uani 1 1 d . . .
H25B H 0.5532 0.3024 -0.0071 0.051 Uiso 1 1 calc R . .
C26' C 0.55344(13) 0.32474(17) 0.06473(13) 0.0446(8) Uani 1 1 d . . .
H26B H 0.5550 0.3751 0.0613 0.053 Uiso 1 1 calc R . .
C27' C 0.55207(13) 0.29447(16) 0.11037(12) 0.0410(8) Uani 1 1 d . . .
H27B H 0.5526 0.3240 0.1383 0.049 Uiso 1 1 calc R . .
C28' C 0.54997(12) 0.22081(15) 0.11521(11) 0.0338(7) Uani 1 1 d . . .
H28B H 0.5493 0.2005 0.1467 0.041 Uiso 1 1 calc R . .
C29' C 0.54495(11) -0.12103(15) 0.11056(10) 0.0280(6) Uani 1 1 d . . .
C30' C 0.54108(12) -0.14443(16) 0.15840(11) 0.0363(7) Uani 1 1 d . . .
H30B H 0.5393 -0.1104 0.1838 0.044 Uiso 1 1 calc R . .
C31' C 0.53984(13) -0.21667(18) 0.16929(13) 0.0474(9) Uani 1 1 d . . .
H31B H 0.5360 -0.2316 0.2019 0.057 Uiso 1 1 calc R . .
C32' C 0.54409(13) -0.26697(18) 0.13317(15) 0.0495(9) Uani 1 1 d . . .
H32B H 0.5441 -0.3164 0.1409 0.059 Uiso 1 1 calc R . .
C33' C 0.54830(14) -0.24507(17) 0.08566(14) 0.0474(9) Uani 1 1 d . . .
H33B H 0.5509 -0.2795 0.0605 0.057 Uiso 1 1 calc R . .
C34' C 0.54872(12) -0.17291(16) 0.07452(12) 0.0358(7) Uani 1 1 d . . .
H34B H 0.5516 -0.1585 0.0417 0.043 Uiso 1 1 calc R . .

loop_
_atom_site_aniso_label
_atom_site_aniso_U_11
_atom_site_aniso_U_22
_atom_site_aniso_U_33
_atom_site_aniso_U_23
_atom_site_aniso_U_13
_atom_site_aniso_U_12
Mo 0.02032(11) 0.02382(11) 0.02308(11) -0.00166(10) 0.00166(9) -0.00040(9)
Si1 0.0369(5) 0.0284(4) 0.0388(5) 0.0053(4) 0.0048(4) 0.0001(4)
Si2 0.0373(5) 0.0340(5) 0.0291(4) -0.0080(4) -0.0029(4) 0.0025(4)
N1 0.0246(12) 0.0284(12) 0.0276(12) -0.0025(10) 0.0027(9) -0.0013(9)
N2 0.0270(13) 0.0265(12) 0.0285(13) -0.0015(10) 0.0018(10) -0.0011(10)
N3 0.0259(12) 0.0283(12) 0.0242(12) -0.0026(10) 0.0005(9) 0.0011(10)
C1 0.0216(14) 0.0264(15) 0.0403(17) -0.0095(13) 0.0049(12) -0.0023(11)
C2 0.044(2) 0.053(2) 0.051(2) 0.0112(17) 0.0126(17) 0.0030(17)
C3 0.063(3) 0.071(3) 0.075(3) 0.008(2) 0.040(2) -0.007(2)
C4 0.029(2) 0.076(3) 0.110(4) -0.020(3) 0.022(2) -0.012(2)
C5 0.0259(18) 0.090(3) 0.090(3) -0.027(3) -0.005(2) -0.0013(19)
C6 0.0335(18) 0.062(2) 0.048(2) -0.0107(17) -0.0022(15) 0.0015(16)
C7 0.0280(14) 0.0329(16) 0.0212(13) 0.0010(12) 0.0047(11) -0.0016(12)
C8 0.0254(15) 0.0356(16) 0.0218(14) -0.0026(12) 0.0026(11) 0.0008(12)
C9 0.0297(16) 0.0395(18) 0.0393(18) -0.0029(14) 0.0014(13) 0.0063(13)
C10 0.0236(16) 0.058(2) 0.0441(19) -0.0038(16) 0.0010(14) 0.0063(14)
C11 0.0249(16) 0.059(2) 0.0394(18) -0.0005(16) 0.0031(13) -0.0086(15)
C12 0.0337(17) 0.0396(17) 0.0303(16) -0.0018(13) 0.0025(13) -0.0069(13)
C13 0.079(3) 0.063(3) 0.045(2) 0.0177(19) 0.013(2) 0.013(2)
C14 0.044(2) 0.0321(18) 0.078(3) 0.0012(18) 0.0049(19) -0.0058(15)
C15 0.044(2) 0.042(2) 0.063(2) 0.0097(17) -0.0042(18) 0.0026(16)
C16 0.087(3) 0.064(3) 0.033(2) -0.0002(18) 0.000(2) 0.004(2)
C17 0.075(3) 0.0362(19) 0.047(2) -0.0093(16) -0.0002(19) 0.0081(18)
C18 0.044(2) 0.068(3) 0.065(3) -0.030(2) -0.0170(19) -0.0024(18)
C19 0.0228(14) 0.0346(16) 0.0292(15) -0.0054(12) 0.0032(11) -0.0035(12)
C20 0.0349(17) 0.0417(18) 0.0308(17) -0.0061(13) -0.0057(13) -0.0014(13)
C21 0.0391(18) 0.0358(17) 0.0301(16) 0.0028(13) -0.0028(13) 0.0044(14)
C22 0.0242(14) 0.0297(15) 0.0272(15) 0.0003(12) 0.0034(11) 0.0018(12)
C23 0.0255(15) 0.0336(16) 0.0261(15) -0.0063(12) 0.0056(11) -0.0036(12)
C24 0.0308(17) 0.0407(18) 0.0419(19) -0.0104(15) 0.0023(14) -0.0060(13)
C25 0.0384(19) 0.0409(19) 0.055(2) -0.0168(16) 0.0008(16) -0.0115(15)
C26 0.046(2) 0.0347(18) 0.058(2) -0.0173(16) 0.0072(18) -0.0027(15)
C27 0.0352(18) 0.0364(18) 0.056(2) -0.0106(16) 0.0037(15) 0.0019(14)
C28 0.0291(16) 0.0359(17) 0.0414(18) -0.0090(14) 0.0028(13) -0.0066(13)
C29 0.0345(16) 0.0290(15) 0.0232(14) 0.0030(12) 0.0014(12) 0.0023(12)
C30 0.0347(17) 0.0377(17) 0.0333(17) 0.0011(14) -0.0027(13) 0.0066(13)
C31 0.050(2) 0.0354(18) 0.0392(19) 0.0064(14) -0.0009(15) 0.0169(15)
C32 0.062(2) 0.0273(16) 0.0446(19) 0.0017(14) -0.0009(17) 0.0041(16)
C33 0.0413(19) 0.0350(18) 0.051(2) 0.0013(15) 0.0012(15) -0.0064(14)
C34 0.0336(16) 0.0292(15) 0.0393(17) 0.0018(13) 0.0004(14) 0.0036(13)
Mo' 0.02146(11) 0.02159(11) 0.01893(11) -0.00107(9) 0.00089(9) -0.00051(9)
Si1' 0.0266(4) 0.0229(4) 0.0328(4) -0.0050(3) 0.0032(3) -0.0033(3)
Si2' 0.0297(4) 0.0282(4) 0.0310(4) 0.0036(3) -0.0023(3) 0.0041(3)
N1' 0.0261(13) 0.0343(13) 0.0228(12) -0.0031(10) -0.0004(9) 0.0000(10)
N2' 0.0224(11) 0.0214(11) 0.0258(12) -0.0040(9) 0.0024(9) -0.0016(9)
N3' 0.0256(12) 0.0242(12) 0.0218(11) 0.0019(9) -0.0009(9) 0.0001(9)
C1' 0.0199(14) 0.0465(18) 0.0197(14) -0.0022(12) 0.0011(11) 0.0003(12)
C2' 0.0367(17) 0.0463(19) 0.0292(16) -0.0030(14) 0.0024(13) 0.0061(14)
C3' 0.045(2) 0.059(2) 0.0331(18) -0.0167(16) 0.0002(15) 0.0087(17)
C4' 0.0269(17) 0.088(3) 0.0235(16) -0.0097(17) 0.0056(13) -0.0011(17)
C5' 0.0352(18) 0.069(2) 0.0276(16) 0.0065(16) 0.0037(13) -0.0160(17)
C6' 0.0314(17) 0.0467(19) 0.0289(16) 0.0003(14) -0.0001(13) -0.0092(14)
C7' 0.0223(14) 0.0251(14) 0.0239(14) -0.0019(11) 0.0012(11) 0.0000(11)
C8' 0.0232(14) 0.0240(14) 0.0244(13) -0.0023(11) -0.0009(10) -0.0001(11)
C9' 0.0390(17) 0.0221(14) 0.0304(16) -0.0048(12) -0.0002(13) -0.0001(12)
C10' 0.048(2) 0.0351(17) 0.0305(17) -0.0113(13) 0.0047(14) -0.0015(14)
C11' 0.055(2) 0.0393(18) 0.0213(15) 0.0005(13) 0.0058(14) -0.0033(15)
C12' 0.0403(17) 0.0254(15) 0.0305(16) 0.0010(12) 0.0026(13) -0.0039(13)
C13' 0.0401(19) 0.0457(19) 0.045(2) -0.0202(16) 0.0069(15) -0.0106(15)
C14' 0.0412(19) 0.0295(17) 0.059(2) 0.0052(15) -0.0045(16) -0.0083(14)
C15' 0.0283(16) 0.0335(16) 0.0436(18) -0.0072(14) 0.0006(13) -0.0022(13)
C16' 0.0326(17) 0.0414(18) 0.055(2) 0.0059(17) -0.0052(15) 0.0024(14)
C17' 0.0369(18) 0.0309(16) 0.063(2) 0.0046(16) -0.0008(16) 0.0067(13)
C18' 0.058(2) 0.061(2) 0.0344(19) 0.0064(17) -0.0059(16) 0.0171(19)
C19' 0.0240(14) 0.0300(15) 0.0223(14) 0.0011(11) 0.0058(11) 0.0037(11)
C20' 0.0306(15) 0.0339(16) 0.0233(14) -0.0003(12) -0.0023(12) 0.0040(12)
C21' 0.0295(15) 0.0321(15) 0.0261(15) -0.0056(12) -0.0006(12) -0.0042(12)
C22' 0.0256(14) 0.0287(15) 0.0230(14) -0.0029(11) 0.0020(11) -0.0037(11)
C23' 0.0235(14) 0.0283(15) 0.0305(15) 0.0013(12) 0.0002(12) 0.0055(11)
C24' 0.0364(17) 0.0356(17) 0.0324(17) 0.0034(13) 0.0023(13) 0.0075(13)
C25' 0.046(2) 0.0388(18) 0.042(2) 0.0158(15) 0.0021(15) 0.0077(15)
C26' 0.044(2) 0.0274(17) 0.062(2) 0.0065(16) -0.0026(17) 0.0035(14)
C27' 0.0446(19) 0.0312(17) 0.047(2) -0.0074(15) -0.0049(15) 0.0045(14)
C28' 0.0361(17) 0.0330(16) 0.0323(17) -0.0007(13) -0.0014(13) 0.0034(13)
C29' 0.0252(14) 0.0279(15) 0.0309(16) 0.0004(12) -0.0026(12) -0.0069(12)
C30' 0.0404(18) 0.0330(17) 0.0355(17) 0.0047(13) -0.0035(14) -0.0061(14)
C31' 0.048(2) 0.043(2) 0.051(2) 0.0185(17) -0.0063(17) -0.0085(16)
C32' 0.043(2) 0.0286(17) 0.077(3) 0.0111(18) -0.0095(19) -0.0060(14)
C33' 0.049(2) 0.0301(18) 0.063(2) -0.0108(17) -0.0066(18) -0.0030(15)
C34' 0.0380(18) 0.0309(16) 0.0385(18) -0.0031(14) -0.0019(14) -0.0045(13)

loop_
_geom_bond_atom_site_label_1
_geom_bond_atom_site_label_2
_geom_bond_distance
_geom_bond_site_symmetry_2
_geom_bond_publ_flag
Mo N1 1.731(2) . ?
Mo N3 2.004(2) . ?
Mo N2 2.008(2) . ?
Mo C22 2.188(3) . ?
Mo C19 2.197(3) . ?
Si1 N2 1.757(2) . ?
Si1 C15 1.853(3) . ?
Si1 C13 1.858(4) . ?
Si1 C14 1.858(3) . ?
Si2 N3 1.756(2) . ?
Si2 C18 1.847(3) . ?
Si2 C16 1.856(4) . ?
Si2 C17 1.860(3) . ?
N1 C1 1.390(3) . ?
N2 C7 1.392(3) . ?
N3 C8 1.385(3) . ?
C1 C2 1.383(4) . ?
C1 C6 1.393(4) . ?
C2 C3 1.397(5) . ?
C3 C4 1.355(6) . ?
C4 C5 1.363(6) . ?
C5 C6 1.378(5) . ?
C7 C12 1.411(4) . ?
C7 C8 1.444(4) . ?
C8 C9 1.409(4) . ?
C9 C10 1.370(4) . ?
C10 C11 1.394(5) . ?
C11 C12 1.367(4) . ?
C19 C20 1.335(4) . ?
C19 C23 1.471(4) . ?
C20 C21 1.455(4) . ?
C21 C22 1.339(4) . ?
C22 C29 1.477(4) . ?
C23 C28 1.401(4) . ?
C23 C24 1.401(4) . ?
C24 C25 1.387(4) . ?
C25 C26 1.381(5) . ?
C26 C27 1.375(4) . ?
C27 C28 1.385(4) . ?
C29 C34 1.392(4) . ?
C29 C30 1.396(4) . ?
C30 C31 1.383(4) . ?
C31 C32 1.380(5) . ?
C32 C33 1.379(4) . ?
C33 C34 1.387(4) . ?
Mo' N1' 1.732(2) . ?
Mo' N2' 1.995(2) . ?
Mo' N3' 2.007(2) . ?
Mo' C22' 2.200(3) . ?
Mo' C19' 2.205(3) . ?
Si1' N2' 1.763(2) . ?
Si1' C14' 1.851(3) . ?
Si1' C15' 1.862(3) . ?
Si1' C13' 1.863(3) . ?
Si2' N3' 1.755(2) . ?
Si2' C17' 1.852(3) . ?
Si2' C18' 1.854(3) . ?
Si2' C16' 1.865(3) . ?
N1' C1' 1.403(3) . ?
N2' C7' 1.395(3) . ?
N3' C8' 1.386(3) . ?
C1' C2' 1.393(4) . ?
C1' C6' 1.395(4) . ?
C2' C3' 1.384(4) . ?
C3' C4' 1.373(5) . ?
C4' C5' 1.376(5) . ?
C5' C6' 1.383(4) . ?
C7' C12' 1.399(4) . ?
C7' C8' 1.440(4) . ?
C8' C9' 1.410(4) . ?
C9' C10' 1.364(4) . ?
C10' C11' 1.401(4) . ?
C11' C12' 1.372(4) . ?
C19' C20' 1.334(4) . ?
C19' C23' 1.479(4) . ?
C20' C21' 1.460(4) . ?
C21' C22' 1.336(4) . ?
C22' C29' 1.482(4) . ?
C23' C28' 1.392(4) . ?
C23' C24' 1.405(4) . ?
C24' C25' 1.381(4) . ?
C25' C26' 1.380(5) . ?
C26' C27' 1.384(5) . ?
C27' C28' 1.388(4) . ?
C29' C34' 1.395(4) . ?
C29' C30' 1.397(4) . ?
C30' C31' 1.387(4) . ?
C31' C32' 1.377(5) . ?
C32' C33' 1.380(5) . ?
C33' C34' 1.387(4) . ?

loop_
_cod_related_entry_id
_cod_related_entry_database
_cod_related_entry_code
1 ChemSpider 30659628
